data_4061968
loop_
_publ_author_name
'Sonja Pavlik, Kurt Mereiter, Roland Schmid, Karl Kirchner'

_publ_section_title
;
Regioselective Coupling of Alkynes mediated by [RuCp(PPh2NHPh)(CH3CN)2]+:
 Formation of eta4-Diene Amido Complexes via Double Migration of the
 PPh2PNHPh Ligand
;
_journal_name_full Organometallics
_journal_year 2003
_chemical_formula_moiety 'C35 H41 N P Ru 1+,  F6 P 1-'
_chemical_formula_sum 'C35 H41 F6 N P2 Ru'
_chemical_formula_weight 752.70
_chemical_name_common
;
[RuCp(eta4-C4H3(n-Bu)2-PPh2-kappa1-(N)-NPh)]PF6 (2b)
;
_space_group_IT_number 14
_symmetry_cell_setting monoclinic
_symmetry_space_group_name_Hall '-P 2yn'
_symmetry_space_group_name_H-M 'P 1 21/n 1'
_cell_angle_alpha 90.00
_cell_angle_beta 96.731(2)
_cell_angle_gamma 90.00
_cell_formula_units_Z 4
_cell_length_a 14.406(2)
_cell_length_b 11.2173(15)
_cell_length_c 21.209(3)
_cell_measurement_temperature 153(2)
_cell_volume 3403.7(8)
_diffrn_ambient_temperature 153(2)
_exptl_crystal_density_diffrn 1.469
_cod_depositor_comments
;
The following automatic conversions were performed:
'_symmetry_cell_setting' value 'Monoclinic' changed to 'monoclinic'
according to '/home/saulius/struct/CIF-dictionaries/cif_core.dic'
dictionary named 'cif_core.dic' version 2.4.1 from 2010-06-29.

Automatic conversion script
Id: cif_fix_enum 1527 2010-12-29 10:47:43Z saulius 
;
_cod_original_sg_symbol_H-M 'P 21/n'
_cod_database_code 4061968

loop_
_symmetry_equiv_pos_as_xyz
'x, y, z'
'-x+1/2, y+1/2, -z+1/2'
'-x, -y, -z'
'x-1/2, -y-1/2, z-1/2'

loop_
_atom_site_label
_atom_site_type_symbol
_atom_site_fract_x
_atom_site_fract_y
_atom_site_fract_z
_atom_site_U_iso_or_equiv
_atom_site_adp_type
_atom_site_occupancy
_atom_site_symmetry_multiplicity
_atom_site_calc_flag
_atom_site_refinement_flags
_atom_site_disorder_assembly
_atom_site_disorder_group
Ru Ru 0.060974(14) -0.01165(3) 0.173645(10) 0.02348(7) Uani 1 1 d . . .
P1 P -0.12281(5) 0.08919(6) 0.16943(3) 0.02479(14) Uani 1 1 d . . .
N1 N -0.08473(16) -0.0232(2) 0.13379(12) 0.0291(5) Uani 1 1 d . . .
C1 C 0.1126(2) -0.0453(4) 0.08047(15) 0.0426(8) Uani 1 1 d . . .
H1 H 0.0736 -0.0635 0.0424 0.051 Uiso 1 1 calc R . .
C2 C 0.1410(2) 0.0692(3) 0.10143(18) 0.0441(8) Uani 1 1 d . . .
H2 H 0.1245 0.1419 0.0800 0.053 Uiso 1 1 calc R . .
C3 C 0.1976(2) 0.0577(3) 0.15933(18) 0.0446(8) Uani 1 1 d . . .
H3 H 0.2258 0.1215 0.1840 0.054 Uiso 1 1 calc R . .
C4 C 0.2058(2) -0.0653(3) 0.17509(16) 0.0397(7) Uani 1 1 d . . .
H4 H 0.2408 -0.0983 0.2117 0.048 Uiso 1 1 calc R . .
C5 C 0.1525(2) -0.1294(3) 0.12618(16) 0.0397(7) Uani 1 1 d . . .
H5 H 0.1446 -0.2135 0.1241 0.048 Uiso 1 1 calc R . .
C6 C -0.1706(2) 0.2060(2) 0.11744(14) 0.0293(5) Uani 1 1 d . . .
C7 C -0.1172(2) 0.2466(3) 0.07053(16) 0.0408(7) Uani 1 1 d . . .
H7 H -0.0573 0.2131 0.0676 0.049 Uiso 1 1 calc R . .
C8 C -0.1511(3) 0.3348(3) 0.02861(17) 0.0499(9) Uani 1 1 d . . .
H8 H -0.1153 0.3609 -0.0036 0.060 Uiso 1 1 calc R . .
C9 C -0.2378(3) 0.3850(4) 0.03380(19) 0.0528(9) Uani 1 1 d . . .
H9 H -0.2612 0.4457 0.0050 0.063 Uiso 1 1 calc R . .
C10 C -0.2905(3) 0.3478(3) 0.08030(19) 0.0524(9) Uani 1 1 d . . .
H10 H -0.3497 0.3832 0.0836 0.063 Uiso 1 1 calc R . .
C11 C -0.2568(2) 0.2576(3) 0.12272(17) 0.0424(7) Uani 1 1 d . . .
H11 H -0.2929 0.2320 0.1549 0.051 Uiso 1 1 calc R . .
C12 C -0.20645(19) 0.0632(2) 0.22511(13) 0.0282(5) Uani 1 1 d . . .
C13 C -0.2761(2) -0.0236(3) 0.21562(15) 0.0337(6) Uani 1 1 d . . .
H13 H -0.2786 -0.0757 0.1801 0.040 Uiso 1 1 calc R . .
C14 C -0.3420(2) -0.0333(3) 0.25866(16) 0.0389(7) Uani 1 1 d . . .
H14 H -0.3899 -0.0916 0.2519 0.047 Uiso 1 1 calc R . .
C15 C -0.3384(2) 0.0400(3) 0.31034(16) 0.0403(7) Uani 1 1 d . . .
H15 H -0.3834 0.0321 0.3394 0.048 Uiso 1 1 calc R . .
C16 C -0.2688(3) 0.1260(3) 0.32040(17) 0.0473(8) Uani 1 1 d . . .
H16 H -0.2664 0.1772 0.3562 0.057 Uiso 1 1 calc R . .
C17 C -0.2031(2) 0.1371(3) 0.27817(16) 0.0430(8) Uani 1 1 d . . .
H17 H -0.1552 0.1955 0.2854 0.052 Uiso 1 1 calc R . .
C18 C -0.13249(19) -0.1039(2) 0.09133(12) 0.0273(5) Uani 1 1 d . . .
C19 C -0.2216(2) -0.0796(3) 0.05973(14) 0.0324(6) Uani 1 1 d . . .
H19 H -0.2512 -0.0062 0.0673 0.039 Uiso 1 1 calc R . .
C20 C -0.2674(2) -0.1608(3) 0.01763(14) 0.0378(7) Uani 1 1 d . . .
H20 H -0.3279 -0.1429 -0.0031 0.045 Uiso 1 1 calc R . .
C21 C -0.2248(2) -0.2687(3) 0.00562(15) 0.0408(7) Uani 1 1 d . . .
H21 H -0.2559 -0.3245 -0.0232 0.049 Uiso 1 1 calc R . .
C22 C -0.1369(2) -0.2935(3) 0.03615(15) 0.0370(7) Uani 1 1 d . . .
H22 H -0.1074 -0.3666 0.0278 0.044 Uiso 1 1 calc R . .
C23 C -0.0907(2) -0.2129(3) 0.07897(14) 0.0314(6) Uani 1 1 d . . .
H23 H -0.0305 -0.2320 0.0999 0.038 Uiso 1 1 calc R . .
C24 C -0.01575(19) 0.1421(2) 0.20941(13) 0.0281(5) Uani 1 1 d . . .
H24 H 0.0041 0.2218 0.1946 0.034 Uiso 1 1 calc R . .
C25 C 0.04427(19) 0.0934(2) 0.26058(13) 0.0274(5) Uani 1 1 d . . .
C26 C 0.1117(2) 0.1780(3) 0.29782(15) 0.0370(7) Uani 1 1 d . . .
H26A H 0.1276 0.2440 0.2700 0.044 Uiso 1 1 calc R . .
H26B H 0.1701 0.1352 0.3133 0.044 Uiso 1 1 calc R . .
C27 C 0.0665(3) 0.2287(3) 0.35489(17) 0.0478(8) Uani 1 1 d . . .
H27A H 0.1105 0.2861 0.3779 0.057 Uiso 1 1 calc R . .
H27B H 0.0093 0.2730 0.3386 0.057 Uiso 1 1 calc R . .
C28 C 0.0411(3) 0.1345(4) 0.40150(19) 0.0596(10) Uani 1 1 d . . .
H28A H 0.0979 0.0890 0.4175 0.072 Uiso 1 1 calc R . .
H28B H -0.0043 0.0781 0.3791 0.072 Uiso 1 1 calc R . .
C29 C -0.0010(4) 0.1889(6) 0.4574(2) 0.0885(17) Uani 1 1 d . . .
H29A H -0.0165 0.1254 0.4861 0.133 Uiso 1 1 calc R . .
H29B H -0.0578 0.2330 0.4418 0.133 Uiso 1 1 calc R . .
H29C H 0.0443 0.2434 0.4803 0.133 Uiso 1 1 calc R . .
C30 C 0.0550(2) -0.0303(2) 0.27544(13) 0.0284(5) Uani 1 1 d . . .
H30 H 0.1161 -0.0513 0.3003 0.034 Uiso 1 1 calc R . .
C31 C 0.0063(2) -0.1283(2) 0.24648(13) 0.0294(5) Uani 1 1 d . . .
H31 H -0.0630 -0.1213 0.2465 0.035 Uiso 1 1 calc R . .
C32 C 0.0424(2) -0.2514(3) 0.26427(15) 0.0356(6) Uani 1 1 d . . .
H32A H 0.1115 -0.2495 0.2723 0.043 Uiso 1 1 calc R . .
H32B H 0.0245 -0.3069 0.2286 0.043 Uiso 1 1 calc R . .
C33 C 0.0021(2) -0.2960(3) 0.32396(16) 0.0401(7) Uani 1 1 d . . .
H33A H 0.0115 -0.2334 0.3570 0.048 Uiso 1 1 calc R . .
H33B H -0.0660 -0.3077 0.3135 0.048 Uiso 1 1 calc R . .
C34 C 0.0447(3) -0.4113(3) 0.35133(17) 0.0445(8) Uani 1 1 d . . .
H34A H 0.1122 -0.3985 0.3647 0.053 Uiso 1 1 calc R . .
H34B H 0.0389 -0.4731 0.3178 0.053 Uiso 1 1 calc R . .
C35 C -0.0014(3) -0.4561(4) 0.40788(19) 0.0513(9) Uani 1 1 d . . .
H35A H 0.0294 -0.5296 0.4241 0.077 Uiso 1 1 calc R . .
H35B H -0.0677 -0.4721 0.3945 0.077 Uiso 1 1 calc R . .
H35C H 0.0044 -0.3954 0.4414 0.077 Uiso 1 1 calc R . .
P2 P 0.37116(5) -0.03558(7) 0.35245(4) 0.02924(16) Uani 1 1 d . . .
F1 F 0.32300(15) 0.0549(2) 0.30003(11) 0.0552(6) Uani 1 1 d . . .
F2 F 0.41811(17) -0.1280(2) 0.40269(12) 0.0632(6) Uani 1 1 d . . .
F3 F 0.30308(16) -0.1391(2) 0.32200(11) 0.0550(6) Uani 1 1 d . . .
F4 F 0.43804(17) 0.0681(2) 0.38150(12) 0.0608(6) Uani 1 1 d . . .
F5 F 0.29500(19) -0.0025(2) 0.39873(12) 0.0599(6) Uani 1 1 d . . .
F6 F 0.44587(15) -0.0693(2) 0.30532(11) 0.0539(5) Uani 1 1 d . . .

loop_
_atom_site_aniso_label
_atom_site_aniso_U_11
_atom_site_aniso_U_22
_atom_site_aniso_U_33
_atom_site_aniso_U_23
_atom_site_aniso_U_13
_atom_site_aniso_U_12
Ru 0.02069(10) 0.02466(14) 0.02627(11) 0.00036(8) 0.00768(7) 0.00037(7)
P1 0.0224(3) 0.0261(3) 0.0267(3) -0.0017(2) 0.0060(2) -0.0009(2)
N1 0.0235(10) 0.0329(12) 0.0311(12) -0.0065(9) 0.0033(9) 0.0016(9)
C1 0.0290(15) 0.072(2) 0.0289(15) -0.0030(15) 0.0137(12) 0.0011(15)
C2 0.0379(17) 0.0476(18) 0.052(2) 0.0140(15) 0.0267(15) 0.0059(14)
C3 0.0295(15) 0.0501(19) 0.058(2) -0.0168(16) 0.0219(15) -0.0121(14)
C4 0.0201(13) 0.063(2) 0.0366(16) 0.0022(15) 0.0067(11) 0.0090(13)
C5 0.0348(15) 0.0400(16) 0.0485(18) -0.0072(14) 0.0219(14) 0.0031(13)
C6 0.0297(13) 0.0274(13) 0.0307(14) 0.0000(10) 0.0024(11) -0.0023(10)
C7 0.0413(17) 0.0420(17) 0.0399(17) 0.0026(14) 0.0083(14) -0.0003(14)
C8 0.066(2) 0.0465(19) 0.0376(18) 0.0127(15) 0.0098(16) -0.0086(17)
C9 0.056(2) 0.048(2) 0.050(2) 0.0169(17) -0.0098(17) -0.0010(17)
C10 0.0443(19) 0.050(2) 0.061(2) 0.0127(18) -0.0016(17) 0.0097(16)
C11 0.0351(16) 0.0436(17) 0.0489(19) 0.0114(15) 0.0070(14) 0.0054(13)
C12 0.0260(13) 0.0291(13) 0.0302(13) 0.0025(10) 0.0066(10) 0.0003(10)
C13 0.0377(15) 0.0293(13) 0.0354(15) -0.0016(11) 0.0096(12) -0.0049(11)
C14 0.0337(15) 0.0390(16) 0.0455(18) 0.0035(13) 0.0104(13) -0.0097(12)
C15 0.0347(16) 0.0489(18) 0.0410(17) 0.0041(14) 0.0197(13) 0.0012(13)
C16 0.053(2) 0.0500(19) 0.0429(18) -0.0132(15) 0.0227(16) -0.0059(16)
C17 0.0418(17) 0.0456(18) 0.0445(18) -0.0137(14) 0.0177(14) -0.0104(14)
C18 0.0293(13) 0.0300(13) 0.0237(12) -0.0020(10) 0.0077(10) -0.0046(10)
C19 0.0294(14) 0.0365(15) 0.0320(14) -0.0016(11) 0.0066(11) -0.0021(11)
C20 0.0365(16) 0.0466(17) 0.0297(14) -0.0005(13) 0.0014(12) -0.0085(13)
C21 0.0523(19) 0.0433(17) 0.0279(15) -0.0086(12) 0.0095(13) -0.0145(14)
C22 0.0505(18) 0.0292(14) 0.0327(15) -0.0065(11) 0.0112(13) -0.0040(13)
C23 0.0368(15) 0.0296(13) 0.0291(14) -0.0034(11) 0.0090(11) -0.0018(11)
C24 0.0276(13) 0.0290(13) 0.0287(13) -0.0025(10) 0.0075(10) -0.0034(10)
C25 0.0273(13) 0.0274(12) 0.0284(13) -0.0036(10) 0.0075(10) 0.0010(10)
C26 0.0337(15) 0.0382(15) 0.0383(16) -0.0104(13) 0.0010(12) -0.0033(12)
C27 0.0469(19) 0.0476(19) 0.0474(19) -0.0223(16) -0.0001(15) 0.0030(15)
C28 0.067(3) 0.070(3) 0.043(2) -0.0113(19) 0.0108(18) 0.012(2)
C29 0.109(4) 0.103(4) 0.056(3) -0.014(3) 0.022(3) 0.024(4)
C30 0.0315(13) 0.0297(13) 0.0254(12) -0.0003(10) 0.0085(10) 0.0023(10)
C31 0.0292(13) 0.0303(13) 0.0303(13) 0.0004(10) 0.0101(11) -0.0008(10)
C32 0.0372(16) 0.0304(14) 0.0411(16) 0.0028(12) 0.0119(13) 0.0032(11)
C33 0.0436(17) 0.0368(16) 0.0425(17) 0.0043(13) 0.0152(14) 0.0042(13)
C34 0.052(2) 0.0403(17) 0.0432(18) 0.0057(14) 0.0153(15) 0.0070(15)
C35 0.064(2) 0.0458(19) 0.047(2) 0.0097(16) 0.0183(18) 0.0014(17)
P2 0.0287(3) 0.0297(4) 0.0298(4) 0.0025(3) 0.0057(3) -0.0007(3)
F1 0.0472(12) 0.0561(13) 0.0616(14) 0.0257(11) 0.0036(10) 0.0068(10)
F2 0.0603(14) 0.0677(15) 0.0606(14) 0.0326(12) 0.0035(11) 0.0091(12)
F3 0.0538(13) 0.0535(13) 0.0581(13) -0.0069(10) 0.0085(10) -0.0202(10)
F4 0.0625(14) 0.0563(13) 0.0630(14) -0.0166(11) 0.0047(11) -0.0209(11)
F5 0.0653(15) 0.0593(14) 0.0620(14) -0.0071(11) 0.0364(12) 0.0044(11)
F6 0.0488(12) 0.0568(13) 0.0617(13) 0.0002(11) 0.0291(10) 0.0017(10)

loop_
_geom_bond_atom_site_label_1
_geom_bond_atom_site_label_2
_geom_bond_distance
_geom_bond_site_symmetry_2
_geom_bond_publ_flag
Ru C4 2.169(3) . ?
Ru C3 2.170(3) . ?
Ru N1 2.173(2) . ?
Ru C30 2.181(3) . ?
Ru C5 2.192(3) . ?
Ru C2 2.216(3) . ?
Ru C1 2.224(3) . ?
Ru C25 2.225(3) . ?
Ru C24 2.229(3) . ?
Ru C31 2.237(3) . ?
Ru P1 2.8708(8) . ?
P1 N1 1.599(2) . ?
P1 C24 1.773(3) . ?
P1 C6 1.797(3) . ?
P1 C12 1.807(3) . ?
N1 C18 1.400(3) . ?
C1 C2 1.404(5) . ?
C1 C5 1.425(5) . ?
C1 H1 0.9500 . ?
C2 C3 1.398(5) . ?
C2 H2 0.9500 . ?
C3 C4 1.422(6) . ?
C3 H3 0.9500 . ?
C4 C5 1.414(5) . ?
C4 H4 0.9500 . ?
C5 H5 0.9500 . ?
C6 C11 1.387(4) . ?
C6 C7 1.403(4) . ?
C7 C8 1.381(5) . ?
C7 H7 0.9500 . ?
C8 C9 1.386(6) . ?
C8 H8 0.9500 . ?
C9 C10 1.378(6) . ?
C9 H9 0.9500 . ?
C10 C11 1.402(5) . ?
C10 H10 0.9500 . ?
C11 H11 0.9500 . ?
C12 C17 1.394(4) . ?
C12 C13 1.395(4) . ?
C13 C14 1.396(4) . ?
C13 H13 0.9500 . ?
C14 C15 1.366(5) . ?
C14 H14 0.9500 . ?
C15 C16 1.390(5) . ?
C15 H15 0.9500 . ?
C16 C17 1.383(4) . ?
C16 H16 0.9500 . ?
C17 H17 0.9500 . ?
C18 C23 1.402(4) . ?
C18 C19 1.404(4) . ?
C19 C20 1.387(4) . ?
C19 H19 0.9500 . ?
C20 C21 1.394(5) . ?
C20 H20 0.9500 . ?
C21 C22 1.382(5) . ?
C21 H21 0.9500 . ?
C22 C23 1.394(4) . ?
C22 H22 0.9500 . ?
C23 H23 0.9500 . ?
C24 C25 1.416(4) . ?
C24 H24 1.0000 . ?
C25 C30 1.427(4) . ?
C25 C26 1.512(4) . ?
C26 C27 1.548(4) . ?
C26 H26A 0.9900 . ?
C26 H26B 0.9900 . ?
C27 C28 1.521(6) . ?
C27 H27A 0.9900 . ?
C27 H27B 0.9900 . ?
C28 C29 1.521(6) . ?
C28 H28A 0.9900 . ?
C28 H28B 0.9900 . ?
C29 H29A 0.9800 . ?
C29 H29B 0.9800 . ?
C29 H29C 0.9800 . ?
C30 C31 1.406(4) . ?
C30 H30 1.0000 . ?
C31 C32 1.508(4) . ?
C31 H31 1.0000 . ?
C32 C33 1.537(4) . ?
C32 H32A 0.9900 . ?
C32 H32B 0.9900 . ?
C33 C34 1.517(5) . ?
C33 H33A 0.9900 . ?
C33 H33B 0.9900 . ?
C34 C35 1.523(5) . ?
C34 H34A 0.9900 . ?
C34 H34B 0.9900 . ?
C35 H35A 0.9800 . ?
C35 H35B 0.9800 . ?
C35 H35C 0.9800 . ?
P2 F2 1.581(2) . ?
P2 F4 1.588(2) . ?
P2 F6 1.598(2) . ?
P2 F5 1.599(2) . ?
P2 F1 1.602(2) . ?
P2 F3 1.606(2) . ?
